data_7046702
loop_
_publ_author_name
'X\'emard, Mathieu'
'Cordier, Marie'
'Louyriac, Elisa'
'Maron, Laurent'
'Clavagu\'era, Carine'
'Nocton, Gr\'egory'

_publ_section_title
;
 Small molecule activation with divalent samarium triflate: a synergistic
 effort to cleave O<sub>2</sub>.
;
_journal_issue 28
_journal_name_full 'Dalton transactions (Cambridge, England : 2003)'
_journal_page_first 9226
_journal_page_last 9230
_journal_paper_doi 10.1039/c8dt02196a
_journal_volume 47
_journal_year 2018
_chemical_formula_moiety 'C32 H52 F24 O34 S8 Sm4, C4 H8 O'
_chemical_formula_sum 'C36 H60 F24 O35 S8 Sm4'
_chemical_formula_weight 2366.72
_space_group_crystal_system monoclinic
_space_group_IT_number 14
_space_group_name_Hall '-P 2yn'
_space_group_name_H-M_alt 'P 1 21/n 1'
_symmetry_space_group_name_Hall '-P 2yn'
_symmetry_space_group_name_H-M 'P 1 21/n 1'
_atom_sites_solution_hydrogens geom
_audit_creation_method SHELXL-2018/3
_audit_update_record
;
2018-06-15 deposited with the CCDC.
2018-06-18 downloaded from the CCDC.
;
_cell_angle_alpha 90
_cell_angle_beta 90
_cell_angle_gamma 90
_cell_formula_units_Z 2
_cell_length_a 14.473
_cell_length_b 14.473(3)
_cell_length_c 17.246(3)
_cell_measurement_reflns_used 3454
_cell_measurement_temperature 150.0(1)
_cell_measurement_theta_max 28.1787
_cell_measurement_theta_min 2.7497
_cell_volume 3612.5(10)
_computing_cell_refinement 'Bruker SAINT'
_computing_data_collection 'Bruker APEX2'
_computing_data_reduction 'Bruker SAINT'
_computing_molecular_graphics 'PLATON (Spek, 2009)'
_computing_structure_refinement 'SHELXL-2018/3 (Sheldrick, 2018)'
_computing_structure_solution SHELXS-97(Sheldrick,1990)
_diffrn_ambient_temperature 150(2)
_diffrn_measured_fraction_theta_full 0.571
_diffrn_measured_fraction_theta_max 0.588
_diffrn_measurement_device_type 'Kappa APEX II'
_diffrn_measurement_method 'phi and omega scans'
_diffrn_radiation_type MoK\a
_diffrn_radiation_wavelength 0.71073
_diffrn_reflns_av_R_equivalents 0.0615
_diffrn_reflns_av_unetI/netI 0.2031
_diffrn_reflns_Laue_measured_fraction_full 0.571
_diffrn_reflns_Laue_measured_fraction_max 0.588
_diffrn_reflns_limit_h_max 17
_diffrn_reflns_limit_h_min -16
_diffrn_reflns_limit_k_max 18
_diffrn_reflns_limit_k_min -9
_diffrn_reflns_limit_l_max 13
_diffrn_reflns_limit_l_min -21
_diffrn_reflns_number 7487
_diffrn_reflns_point_group_measured_fraction_full 0.571
_diffrn_reflns_point_group_measured_fraction_max 0.588
_diffrn_reflns_theta_full 25.242
_diffrn_reflns_theta_max 26.370
_diffrn_reflns_theta_min 3.147
_exptl_absorpt_coefficient_mu 3.581
_exptl_absorpt_correction_T_max 0.7457
_exptl_absorpt_correction_T_min 0.5490
_exptl_absorpt_correction_type multi-scan
_exptl_absorpt_process_details SADABS
_exptl_crystal_colour colorless
_exptl_crystal_density_diffrn 2.176
_exptl_crystal_description block
_exptl_crystal_F_000 2296
_exptl_crystal_size_max 0.100
_exptl_crystal_size_mid 0.100
_exptl_crystal_size_min 0.080
_refine_diff_density_max 1.260
_refine_diff_density_min -0.647
_refine_diff_density_rms 0.144
_refine_ls_extinction_method none
_refine_ls_goodness_of_fit_ref 0.737
_refine_ls_hydrogen_treatment constr
_refine_ls_matrix_type full
_refine_ls_number_parameters 498
_refine_ls_number_reflns 4340
_refine_ls_number_restraints 30
_refine_ls_restrained_S_all 0.734
_refine_ls_R_factor_all 0.0837
_refine_ls_R_factor_gt 0.0503
_refine_ls_shift/su_max 0.007
_refine_ls_shift/su_mean 0.000
_refine_ls_structure_factor_coef Fsqd
_refine_ls_weighting_details 'w=1/[\s^2^(Fo^2^)] where P=(Fo^2^+2Fc^2^)/3'
_refine_ls_weighting_scheme calc
_refine_ls_wR_factor_gt 0.0923
_refine_ls_wR_factor_ref 0.1007
_reflns_Friedel_coverage 0.000
_reflns_number_gt 2481
_reflns_number_total 4340
_reflns_threshold_expression 'I > 2\s(I)'
_cod_data_source_file c8dt02196a2.cif
_cod_data_source_block 1
_cod_depositor_comments 'Adding full bibliography for 7046702--7046705.cif.'
_cod_original_cell_volume 3612.4(10)
_cod_database_code 7046702
_shelx_shelxl_version_number 2018/3
_shelx_space_group_comment
;
The symmetry employed for this shelxl refinement is uniquely defined
by the following loop, which should always be used as a source of
symmetry information in preference to the above space-group names.
They are only intended as comments.
;
_shelx_estimated_absorpt_t_min 0.716
_shelx_estimated_absorpt_t_max 0.763

loop_
_space_group_symop_operation_xyz
'x, y, z'
'-x+1/2, y+1/2, -z+1/2'
'-x, -y, -z'
'x-1/2, -y-1/2, z-1/2'

loop_
_atom_site_label
_atom_site_type_symbol
_atom_site_fract_x
_atom_site_fract_y
_atom_site_fract_z
_atom_site_U_iso_or_equiv
_atom_site_adp_type
_atom_site_occupancy
_atom_site_site_symmetry_order
_atom_site_calc_flag
_atom_site_refinement_flags_posn
_atom_site_refinement_flags_adp
_atom_site_refinement_flags_occupancy
_atom_site_disorder_assembly
_atom_site_disorder_group
Sm1 Sm 0.38571(4) 0.03908(4) 0.49763(3) 0.01903(17) Uani 1 1 d . . . . .
Sm2 Sm 0.58633(5) 0.21709(4) 0.57594(3) 0.02070(17) Uani 1 1 d . . . . .
S1 S 0.4064(2) 0.2877(2) 0.44155(14) 0.0265(7) Uani 1 1 d . . . . .
S2 S 0.5052(2) -0.0288(2) 0.32478(13) 0.0234(7) Uani 1 1 d . . . . .
S3 S 0.2349(2) -0.0454(2) 0.35768(14) 0.0258(7) Uani 1 1 d . . . . .
S4 S 0.2748(3) -0.1609(2) 0.59039(15) 0.0278(7) Uani 1 1 d . . . . .
F1 F 0.5181(6) 0.2416(6) 0.3295(4) 0.049(2) Uani 1 1 d . . . . .
F2 F 0.3816(6) 0.2727(6) 0.2942(4) 0.054(2) Uani 1 1 d . . . . .
F3 F 0.4760(6) 0.3803(6) 0.3276(4) 0.057(2) Uani 1 1 d . . . . .
F4 F 0.4519(6) 0.0023(6) 0.1848(4) 0.051(2) Uani 1 1 d . . . . .
F5 F 0.5595(7) 0.0916(6) 0.2208(3) 0.054(2) Uani 1 1 d . . . . .
F6 F 0.5903(7) -0.0475(6) 0.1926(3) 0.059(3) Uani 1 1 d . . . . .
F7 F 0.0896(5) -0.0505(6) 0.4513(4) 0.044(2) Uani 1 1 d . . . . .
F8 F 0.0858(6) -0.1441(6) 0.3545(4) 0.054(2) Uani 1 1 d . . . . .
F9 F 0.0641(6) 0.0034(6) 0.3397(4) 0.052(2) Uani 1 1 d . . . . .
F10 F 0.1507(6) -0.2857(6) 0.6199(4) 0.060(3) Uani 1 1 d . . . . .
F11 F 0.0935(7) -0.1506(7) 0.6059(5) 0.066(3) Uani 1 1 d . . . . .
F12 F 0.1438(6) -0.2312(6) 0.5056(3) 0.052(2) Uani 1 1 d . . . . .
O1 O 0.4867(6) 0.3039(6) 0.4875(4) 0.035(2) Uani 1 1 d . . . . .
O2 O 0.3377(7) 0.3599(7) 0.4491(4) 0.046(3) Uani 1 1 d . . . . .
O3 O 0.3699(6) 0.1958(5) 0.4464(4) 0.030(2) Uani 1 1 d . . . . .
O4 O 0.4687(6) -0.1211(5) 0.3140(4) 0.027(2) Uani 1 1 d . . . . .
O5 O 0.4412(7) 0.0390(5) 0.3545(4) 0.034(2) Uani 1 1 d . . . . .
O6 O 0.4052(6) 0.0269(5) 0.6396(4) 0.0245(18) Uani 1 1 d . . . . .
O7 O 0.2793(6) -0.1286(6) 0.3903(4) 0.031(2) Uani 1 1 d . . . . .
O8 O 0.2566(5) 0.0356(6) 0.4031(4) 0.0256(18) Uani 1 1 d . . . . .
O9 O 0.2421(6) -0.0360(6) 0.2764(4) 0.035(2) Uani 1 1 d . . . . .
O10 O 0.3296(6) -0.2242(6) 0.5478(4) 0.032(2) Uani 1 1 d . . . . .
O11 O 0.2839(7) -0.1580(6) 0.6721(4) 0.036(2) Uani 1 1 d . . . . .
O12 O 0.2707(6) -0.0709(6) 0.5525(4) 0.034(2) Uani 1 1 d . . . . .
O13 O 0.5312(5) 0.0902(5) 0.5221(3) 0.0211(18) Uani 1 1 d . . . . .
O14 O 0.4719(6) 0.3107(6) 0.6501(4) 0.033(2) Uani 1 1 d . . . . .
O15 O 0.2520(6) 0.1241(6) 0.5680(4) 0.033(2) Uani 1 1 d . . . . .
O16 O 0.6753(6) 0.3655(6) 0.5604(4) 0.033(2) Uani 1 1 d . . . . .
O17 O 0.6579(6) 0.2907(6) 0.6970(4) 0.033(2) Uani 1 1 d . . . . .
C1 C 0.4471(10) 0.2967(9) 0.3433(6) 0.029(3) Uani 1 1 d . . . . .
C2 C 0.5286(10) 0.0042(10) 0.2257(6) 0.034(3) Uani 1 1 d . . . . .
C3 C 0.1119(10) -0.0609(10) 0.3758(6) 0.037(3) Uani 1 1 d . . . . .
C4 C 0.1571(11) -0.2111(10) 0.5802(7) 0.039(3) Uani 1 1 d . . . . .
C5 C 0.3764(9) 0.2809(10) 0.6640(7) 0.037(3) Uani 1 1 d . . . . .
H5A H 0.370616 0.250037 0.715024 0.045 Uiso 1 1 calc R U . . .
H5B H 0.355258 0.238049 0.623010 0.045 Uiso 1 1 calc R U . . .
C6 C 0.3225(10) 0.3686(9) 0.6623(6) 0.035(3) Uani 1 1 d . . . . .
H6A H 0.267210 0.364236 0.695914 0.043 Uiso 1 1 calc R U . . .
H6B H 0.302772 0.383701 0.608870 0.043 Uiso 1 1 calc R U . . .
C7 C 0.3898(8) 0.4404(9) 0.6930(7) 0.031(3) Uani 1 1 d . . . . .
H7A H 0.373100 0.503376 0.675483 0.037 Uiso 1 1 calc R U . . .
H7B H 0.392952 0.439374 0.750369 0.037 Uiso 1 1 calc R U . . .
C8 C 0.4764(9) 0.4096(9) 0.6583(7) 0.035(3) Uani 1 1 d . . . . .
H8A H 0.485065 0.439009 0.607000 0.042 Uiso 1 1 calc R U . . .
H8B H 0.529112 0.426970 0.691905 0.042 Uiso 1 1 calc R U . . .
C9 C 0.2112(11) 0.0980(10) 0.6410(7) 0.053(5) Uani 1 1 d . . . . .
H9A H 0.258976 0.094822 0.682020 0.064 Uiso 1 1 calc R U . . .
H9B H 0.180981 0.036878 0.636741 0.064 Uiso 1 1 calc R U . . .
C10 C 0.1409(13) 0.1716(16) 0.6600(10) 0.081(7) Uani 1 1 d . . . . .
H10A H 0.085330 0.144649 0.684583 0.098 Uiso 1 1 calc R U . . .
H10B H 0.167309 0.219218 0.694739 0.098 Uiso 1 1 calc R U . . .
C11 C 0.1199(12) 0.2090(15) 0.5861(9) 0.083(7) Uani 1 1 d . . . . .
H11A H 0.121787 0.277287 0.588750 0.099 Uiso 1 1 calc R U . . .
H11B H 0.056690 0.190323 0.570805 0.099 Uiso 1 1 calc R U . . .
C12 C 0.1850(12) 0.1772(11) 0.5286(8) 0.052(4) Uani 1 1 d . . . . .
H12A H 0.153164 0.139016 0.489080 0.063 Uiso 1 1 calc R U . . .
H12B H 0.214406 0.230351 0.502251 0.063 Uiso 1 1 calc R U . . .
C13 C 0.6718(10) 0.4236(9) 0.4937(6) 0.041(4) Uani 1 1 d . . . . .
H13A H 0.644512 0.483258 0.507897 0.061 Uiso 1 1 calc R U . . .
H13B H 0.633903 0.394194 0.453629 0.061 Uiso 1 1 calc R U . . .
H13C H 0.734463 0.433346 0.473866 0.061 Uiso 1 1 calc R U . . .
C14 C 0.7277(10) 0.4060(9) 0.6207(6) 0.036(3) Uani 1 1 d . . . . .
H14A H 0.693430 0.458639 0.643492 0.043 Uiso 1 1 calc R U . . .
H14B H 0.787088 0.429439 0.600052 0.043 Uiso 1 1 calc R U . . .
C15 C 0.7452(10) 0.3352(9) 0.6807(7) 0.036(3) Uani 1 1 d . . . . .
H15A H 0.790638 0.289394 0.661758 0.044 Uiso 1 1 calc R U . . .
H15B H 0.770014 0.364366 0.728299 0.044 Uiso 1 1 calc R U . . .
C16 C 0.6531(10) 0.2564(10) 0.7760(5) 0.039(4) Uani 1 1 d . . . . .
H16A H 0.697591 0.205975 0.782715 0.058 Uiso 1 1 calc R U . . .
H16B H 0.590593 0.233495 0.786553 0.058 Uiso 1 1 calc R U . . .
H16C H 0.667814 0.306506 0.812189 0.058 Uiso 1 1 calc R U . . .
O18 O 0.404(2) 0.035(5) -0.0053(17) 0.311(3) Uani 0.5 1 d G U P A -1
C17 C 0.417(3) -0.062(5) -0.001(2) 0.311(3) Uani 0.5 1 d G U P A -1
H17A H 0.392024 -0.085865 0.049235 0.373 Uiso 0.5 1 calc R U P A -1
H17B H 0.383321 -0.093427 -0.043396 0.373 Uiso 0.5 1 calc R U P A -1
C18 C 0.513(3) -0.081(6) -0.006(3) 0.311(3) Uani 0.5 1 d G U P A -1
H18A H 0.534305 -0.112940 0.041378 0.373 Uiso 0.5 1 calc R U P A -1
H18B H 0.525603 -0.120501 -0.051254 0.373 Uiso 0.5 1 calc R U P A -1
C19 C 0.5594(19) 0.005(7) -0.014(3) 0.311(3) Uani 0.5 1 d G U P A -1
H19A H 0.594574 0.006414 -0.063113 0.373 Uiso 0.5 1 calc R U P A -1
H19B H 0.603276 0.013976 0.029518 0.373 Uiso 0.5 1 calc R U P A -1
C20 C 0.492(3) 0.077(6) -0.014(3) 0.311(3) Uani 0.5 1 d G U P A -1
H20A H 0.503621 0.119488 0.030045 0.373 Uiso 0.5 1 calc R U P A -1
H20B H 0.494919 0.111926 -0.062586 0.373 Uiso 0.5 1 calc R U P A -1

loop_
_atom_site_aniso_label
_atom_site_aniso_U_11
_atom_site_aniso_U_22
_atom_site_aniso_U_33
_atom_site_aniso_U_23
_atom_site_aniso_U_13
_atom_site_aniso_U_12
Sm1 0.0286(4) 0.0106(3) 0.0178(3) -0.00006(19) -0.0014(3) -0.0008(2)
Sm2 0.0343(4) 0.0103(3) 0.0175(3) -0.00086(19) -0.0055(3) -0.0020(3)
S1 0.045(2) 0.0127(16) 0.0219(13) 0.0001(9) -0.0044(14) 0.0018(13)
S2 0.039(2) 0.0180(16) 0.0129(12) 0.0004(9) 0.0001(13) -0.0020(13)
S3 0.036(2) 0.0192(17) 0.0224(14) 0.0001(10) -0.0058(14) -0.0005(13)
S4 0.044(2) 0.0175(18) 0.0214(14) -0.0001(10) 0.0002(14) -0.0056(14)
F1 0.058(6) 0.048(6) 0.041(4) -0.006(3) 0.005(4) -0.009(5)
F2 0.053(6) 0.077(7) 0.031(4) 0.003(4) -0.017(4) -0.024(5)
F3 0.078(7) 0.039(6) 0.053(5) 0.022(4) -0.003(5) -0.021(5)
F4 0.042(6) 0.081(7) 0.029(4) 0.017(3) -0.008(4) -0.017(5)
F5 0.098(7) 0.032(5) 0.031(4) 0.008(3) 0.001(4) -0.018(5)
F6 0.103(8) 0.051(6) 0.022(4) 0.000(3) 0.027(5) 0.025(5)
F7 0.043(5) 0.049(6) 0.041(4) -0.003(3) 0.007(4) 0.006(4)
F8 0.055(6) 0.050(6) 0.056(5) -0.018(4) 0.000(5) -0.016(5)
F9 0.039(5) 0.051(6) 0.067(5) 0.013(4) -0.018(4) 0.018(4)
F10 0.080(7) 0.050(7) 0.050(4) 0.015(4) -0.002(5) -0.039(5)
F11 0.057(6) 0.067(8) 0.075(6) -0.015(5) -0.005(5) -0.011(6)
F12 0.068(6) 0.057(6) 0.032(4) 0.005(3) -0.012(4) -0.029(5)
O1 0.055(7) 0.016(5) 0.034(4) -0.001(3) -0.025(4) 0.006(4)
O2 0.062(7) 0.031(6) 0.044(5) -0.004(4) -0.008(5) 0.005(5)
O3 0.049(6) 0.009(4) 0.031(4) 0.006(3) -0.011(4) -0.001(4)
O4 0.045(6) 0.017(5) 0.018(4) 0.000(3) 0.002(4) -0.012(4)
O5 0.069(7) 0.008(4) 0.027(4) 0.002(3) 0.010(4) 0.014(4)
O6 0.027(5) 0.017(5) 0.030(4) -0.003(3) -0.002(4) -0.004(4)
O7 0.041(6) 0.015(5) 0.035(4) 0.005(3) -0.021(4) 0.001(4)
O8 0.031(5) 0.019(5) 0.027(4) -0.001(3) -0.007(4) -0.006(4)
O9 0.052(6) 0.024(5) 0.029(4) 0.007(3) -0.010(4) -0.014(4)
O10 0.042(6) 0.027(6) 0.029(4) 0.003(3) -0.008(4) -0.006(4)
O11 0.050(7) 0.037(6) 0.022(4) 0.000(3) 0.014(4) -0.008(4)
O12 0.057(6) 0.029(6) 0.015(4) -0.002(3) 0.003(4) -0.012(4)
O13 0.037(6) 0.014(4) 0.012(3) -0.003(3) 0.001(3) -0.015(4)
O14 0.040(6) 0.014(5) 0.045(5) 0.004(3) -0.015(4) -0.005(4)
O15 0.035(6) 0.030(6) 0.033(4) 0.005(3) 0.010(4) 0.001(4)
O16 0.053(6) 0.022(5) 0.024(4) 0.000(3) -0.003(4) -0.008(4)
O17 0.042(6) 0.025(6) 0.032(4) -0.004(3) -0.010(4) 0.003(4)
C1 0.037(8) 0.033(8) 0.018(6) 0.009(4) -0.005(6) -0.005(6)
C2 0.044(10) 0.045(10) 0.012(6) 0.003(5) 0.012(6) -0.012(7)
C3 0.037(9) 0.048(10) 0.026(6) -0.003(5) -0.015(6) -0.009(7)
C4 0.050(10) 0.026(9) 0.039(7) 0.003(5) 0.001(7) -0.004(7)
C5 0.044(10) 0.043(10) 0.025(6) -0.002(5) 0.013(7) -0.009(7)
C6 0.049(10) 0.028(8) 0.029(6) -0.004(5) 0.007(7) -0.002(6)
C7 0.025(8) 0.026(8) 0.041(7) 0.005(5) 0.009(6) 0.003(6)
C8 0.029(8) 0.016(7) 0.059(8) -0.010(5) 0.000(6) -0.004(6)
C9 0.086(14) 0.029(9) 0.044(8) 0.004(6) 0.042(9) 0.007(8)
C10 0.057(14) 0.11(2) 0.077(12) 0.007(11) 0.044(12) 0.016(12)
C11 0.033(11) 0.14(2) 0.079(13) 0.039(12) 0.006(10) 0.021(11)
C12 0.071(13) 0.036(10) 0.049(8) 0.005(6) 0.011(9) 0.016(8)
C13 0.063(11) 0.016(7) 0.043(7) 0.009(5) -0.019(7) -0.014(7)
C14 0.054(10) 0.025(8) 0.030(6) 0.003(5) -0.016(6) -0.002(6)
C15 0.042(9) 0.023(8) 0.043(7) -0.010(5) -0.023(6) -0.002(6)
C16 0.054(10) 0.056(10) 0.007(5) 0.003(5) 0.007(6) 0.004(7)
O18 0.068(5) 0.732(5) 0.134(5) -0.005(5) -0.068(5) 0.020(5)
C17 0.068(5) 0.732(5) 0.134(5) -0.005(5) -0.068(5) 0.020(5)
C18 0.068(5) 0.732(5) 0.134(5) -0.005(5) -0.068(5) 0.020(5)
C19 0.068(5) 0.732(5) 0.134(5) -0.005(5) -0.068(5) 0.020(5)
C20 0.068(5) 0.732(5) 0.134(5) -0.005(5) -0.068(5) 0.020(5)

loop_
_atom_type_symbol
_atom_type_description
_atom_type_scat_dispersion_real
_atom_type_scat_dispersion_imag
_atom_type_scat_source
C C 0.0033 0.0016 'International Tables Vol C Tables 4.2.6.8 and 6.1.1.4'
H H 0.0000 0.0000 'International Tables Vol C Tables 4.2.6.8 and 6.1.1.4'
F F 0.0171 0.0103 'International Tables Vol C Tables 4.2.6.8 and 6.1.1.4'
O O 0.0106 0.0060 'International Tables Vol C Tables 4.2.6.8 and 6.1.1.4'
S S 0.1246 0.1234 'International Tables Vol C Tables 4.2.6.8 and 6.1.1.4'
Sm Sm -0.1638 3.4418 'International Tables Vol C Tables 4.2.6.8 and 6.1.1.4'

loop_
_geom_angle_atom_site_label_1
_geom_angle_atom_site_label_2
_geom_angle_atom_site_label_3
_geom_angle
_geom_angle_site_symmetry_1
_geom_angle_site_symmetry_3
O13 Sm1 O13 78.7(3) 3_656 .
O13 Sm1 O3 140.1(2) 3_656 .
O13 Sm1 O3 81.5(3) . .
O13 Sm1 O6 91.7(2) 3_656 .
O13 Sm1 O6 74.5(2) . .
O3 Sm1 O6 115.8(2) . .
O13 Sm1 O8 106.6(3) 3_656 .
O13 Sm1 O8 145.8(2) . .
O3 Sm1 O8 73.2(3) . .
O6 Sm1 O8 137.4(3) . .
O13 Sm1 O12 83.3(3) 3_656 .
O13 Sm1 O12 139.2(2) . .
O3 Sm1 O12 131.9(3) . .
O6 Sm1 O12 69.8(2) . .
O8 Sm1 O12 74.5(2) . .
O13 Sm1 O15 149.7(3) 3_656 .
O13 Sm1 O15 116.7(3) . .
O3 Sm1 O15 70.1(3) . .
O6 Sm1 O15 69.9(3) . .
O8 Sm1 O15 75.8(3) . .
O12 Sm1 O15 68.1(3) . .
O13 Sm1 O5 72.0(2) 3_656 .
O13 Sm1 O5 83.7(3) . .
O3 Sm1 O5 71.7(2) . .
O6 Sm1 O5 155.1(3) . .
O8 Sm1 O5 66.9(3) . .
O12 Sm1 O5 124.6(3) . .
O15 Sm1 O5 132.5(3) . .
O13 Sm1 Sm1 39.55(18) 3_656 3_656
O13 Sm1 Sm1 39.1(2) . 3_656
O3 Sm1 Sm1 113.4(2) . 3_656
O6 Sm1 Sm1 81.12(19) . 3_656
O8 Sm1 Sm1 136.16(18) . 3_656
O12 Sm1 Sm1 114.6(2) . 3_656
O15 Sm1 Sm1 147.99(18) . 3_656
O5 Sm1 Sm1 74.3(2) . 3_656
O13 Sm1 Sm2 27.60(18) 3_656 3_656
O13 Sm1 Sm2 105.7(2) . 3_656
O3 Sm1 Sm2 140.03(16) . 3_656
O6 Sm1 Sm2 103.91(18) . 3_656
O8 Sm1 Sm2 81.18(19) . 3_656
O12 Sm1 Sm2 65.78(19) . 3_656
O15 Sm1 Sm2 132.4(2) . 3_656
O5 Sm1 Sm2 70.23(18) . 3_656
Sm1 Sm1 Sm2 66.79(2) 3_656 3_656
O13 Sm2 O7 87.2(3) . 3_656
O13 Sm2 O1 87.2(3) . .
O7 Sm2 O1 154.5(3) 3_656 .
O13 Sm2 O10 81.3(3) . 3_656
O7 Sm2 O10 80.3(3) 3_656 3_656
O1 Sm2 O10 74.3(3) . 3_656
O13 Sm2 O4 74.9(2) . 3_656
O7 Sm2 O4 77.1(3) 3_656 3_656
O1 Sm2 O4 125.1(3) . 3_656
O10 Sm2 O4 147.7(3) 3_656 3_656
O13 Sm2 O14 115.3(3) . .
O7 Sm2 O14 134.7(2) 3_656 .
O1 Sm2 O14 69.5(2) . .
O10 Sm2 O14 138.7(3) 3_656 .
O4 Sm2 O14 72.5(3) 3_656 .
O13 Sm2 O16 148.2(2) . .
O7 Sm2 O16 93.8(3) 3_656 .
O1 Sm2 O16 78.3(3) . .
O10 Sm2 O16 67.6(3) 3_656 .
O4 Sm2 O16 136.3(2) 3_656 .
O14 Sm2 O16 86.0(3) . .
O13 Sm2 O17 146.6(2) . .
O7 Sm2 O17 72.3(3) 3_656 .
O1 Sm2 O17 122.2(3) . .
O10 Sm2 O17 119.3(3) 3_656 .
O4 Sm2 O17 74.9(3) 3_656 .
O14 Sm2 O17 67.9(3) . .
O16 Sm2 O17 61.7(2) . .
O13 Sm2 Sm1 28.2(2) . 3_656
O7 Sm2 Sm1 59.52(19) 3_656 3_656
O1 Sm2 Sm1 110.05(19) . 3_656
O10 Sm2 Sm1 73.1(2) 3_656 3_656
O4 Sm2 Sm1 75.68(18) 3_656 3_656
O14 Sm2 Sm1 138.15(19) . 3_656
O16 Sm2 Sm1 135.7(2) . 3_656
O17 Sm2 Sm1 127.75(19) . 3_656
O1 S1 O3 114.8(5) . .
O1 S1 O2 113.1(5) . .
O3 S1 O2 114.3(6) . .
O1 S1 C1 104.1(6) . .
O3 S1 C1 104.1(5) . .
O2 S1 C1 104.9(6) . .
O6 S2 O5 114.5(5) 3_656 .
O6 S2 O4 113.7(5) 3_656 .
O5 S2 O4 116.0(6) . .
O6 S2 C2 103.4(6) 3_656 .
O5 S2 C2 106.0(6) . .
O4 S2 C2 101.0(5) . .
O9 S3 O8 116.4(5) . .
O9 S3 O7 115.1(5) . .
O8 S3 O7 111.2(5) . .
O9 S3 C3 104.7(5) . .
O8 S3 C3 102.7(6) . .
O7 S3 C3 105.0(6) . .
O11 S4 O10 118.9(6) . .
O11 S4 O12 115.1(5) . .
O10 S4 O12 111.6(5) . .
O11 S4 C4 101.0(6) . .
O10 S4 C4 102.2(6) . .
O12 S4 C4 105.7(6) . .
S1 O1 Sm2 138.0(5) . .
S1 O3 Sm1 147.9(5) . .
S2 O4 Sm2 122.3(4) . 3_656
S2 O5 Sm1 122.5(4) . .
S2 O6 Sm1 121.8(4) 3_656 .
S3 O7 Sm2 151.6(5) . 3_656
S3 O8 Sm1 122.5(5) . .
S4 O10 Sm2 134.4(5) . 3_656
S4 O12 Sm1 135.5(6) . .
Sm2 O13 Sm1 124.2(3) . 3_656
Sm2 O13 Sm1 133.2(4) . .
Sm1 O13 Sm1 101.3(3) 3_656 .
C8 O14 C5 108.5(10) . .
C8 O14 Sm2 124.1(7) . .
C5 O14 Sm2 123.4(7) . .
C12 O15 C9 106.3(10) . .
C12 O15 Sm1 123.0(7) . .
C9 O15 Sm1 126.2(7) . .
C14 O16 C13 111.6(9) . .
C14 O16 Sm2 123.3(6) . .
C13 O16 Sm2 124.8(6) . .
C15 O17 C16 112.1(9) . .
C15 O17 Sm2 112.4(6) . .
C16 O17 Sm2 127.1(7) . .
F3 C1 F2 109.9(9) . .
F3 C1 F1 105.8(12) . .
F2 C1 F1 106.5(11) . .
F3 C1 S1 111.5(9) . .
F2 C1 S1 110.5(9) . .
F1 C1 S1 112.4(8) . .
F6 C2 F4 109.4(10) . .
F6 C2 F5 106.6(11) . .
F4 C2 F5 105.5(11) . .
F6 C2 S2 113.1(10) . .
F4 C2 S2 110.2(9) . .
F5 C2 S2 111.8(8) . .
F8 C3 F9 111.3(10) . .
F8 C3 F7 107.7(11) . .
F9 C3 F7 104.6(11) . .
F8 C3 S3 110.2(10) . .
F9 C3 S3 110.2(9) . .
F7 C3 S3 112.7(8) . .
F10 C4 F12 108.8(12) . .
F10 C4 F11 108.8(13) . .
F12 C4 F11 111.1(12) . .
F10 C4 S4 110.3(10) . .
F12 C4 S4 108.0(9) . .
F11 C4 S4 109.9(10) . .
O14 C5 C6 103.9(11) . .
O14 C5 H5A 111.0 . .
C6 C5 H5A 111.0 . .
O14 C5 H5B 111.0 . .
C6 C5 H5B 111.0 . .
H5A C5 H5B 109.0 . .
C5 C6 C7 103.9(11) . .
C5 C6 H6A 111.0 . .
C7 C6 H6A 111.0 . .
C5 C6 H6B 111.0 . .
C7 C6 H6B 111.0 . .
H6A C6 H6B 109.0 . .
C8 C7 C6 101.5(10) . .
C8 C7 H7A 111.5 . .
C6 C7 H7A 111.5 . .
C8 C7 H7B 111.5 . .
C6 C7 H7B 111.5 . .
H7A C7 H7B 109.3 . .
O14 C8 C7 107.8(10) . .
O14 C8 H8A 110.1 . .
C7 C8 H8A 110.1 . .
O14 C8 H8B 110.1 . .
C7 C8 H8B 110.1 . .
H8A C8 H8B 108.5 . .
O15 C9 C10 106.3(12) . .
O15 C9 H9A 110.5 . .
C10 C9 H9A 110.5 . .
O15 C9 H9B 110.5 . .
C10 C9 H9B 110.5 . .
H9A C9 H9B 108.7 . .
C11 C10 C9 102.7(14) . .
C11 C10 H10A 111.2 . .
C9 C10 H10A 111.2 . .
C11 C10 H10B 111.2 . .
C9 C10 H10B 111.2 . .
H10A C10 H10B 109.1 . .
C10 C11 C12 110.9(16) . .
C10 C11 H11A 109.5 . .
C12 C11 H11A 109.5 . .
C10 C11 H11B 109.5 . .
C12 C11 H11B 109.5 . .
H11A C11 H11B 108.0 . .
O15 C12 C11 106.9(11) . .
O15 C12 H12A 110.3 . .
C11 C12 H12A 110.3 . .
O15 C12 H12B 110.3 . .
C11 C12 H12B 110.3 . .
H12A C12 H12B 108.6 . .
O16 C13 H13A 109.5 . .
O16 C13 H13B 109.5 . .
H13A C13 H13B 109.5 . .
O16 C13 H13C 109.5 . .
H13A C13 H13C 109.5 . .
H13B C13 H13C 109.5 . .
O16 C14 C15 108.6(10) . .
O16 C14 H14A 110.0 . .
C15 C14 H14A 110.0 . .
O16 C14 H14B 110.0 . .
C15 C14 H14B 110.0 . .
H14A C14 H14B 108.3 . .
O17 C15 C14 107.2(11) . .
O17 C15 H15A 110.3 . .
C14 C15 H15A 110.3 . .
O17 C15 H15B 110.3 . .
C14 C15 H15B 110.3 . .
H15A C15 H15B 108.5 . .
O17 C16 H16A 109.5 . .
O17 C16 H16B 109.5 . .
H16A C16 H16B 109.5 . .
O17 C16 H16C 109.5 . .
H16A C16 H16C 109.5 . .
H16B C16 H16C 109.5 . .
C20 O18 C17 108.0 . .
C18 C17 O18 108.0 . .
C18 C17 H17A 110.1 . .
O18 C17 H17A 110.1 . .
C18 C17 H17B 110.1 . .
O18 C17 H17B 110.1 . .
H17A C17 H17B 108.4 . .
C19 C18 C17 108.0 . .
C19 C18 H18A 110.1 . .
C17 C18 H18A 110.1 . .
C19 C18 H18B 110.1 . .
C17 C18 H18B 110.1 . .
H18A C18 H18B 108.4 . .
C18 C19 C20 108.0 . .
C18 C19 H19A 110.1 . .
C20 C19 H19A 110.1 . .
C18 C19 H19B 110.1 . .
C20 C19 H19B 110.1 . .
H19A C19 H19B 108.4 . .
O18 C20 C19 108.0 . .
O18 C20 H20A 110.1 . .
C19 C20 H20A 110.1 . .
O18 C20 H20B 110.1 . .
C19 C20 H20B 110.1 . .
H20A C20 H20B 108.4 . .

loop_
_geom_bond_atom_site_label_1
_geom_bond_atom_site_label_2
_geom_bond_distance
_geom_bond_site_symmetry_2
Sm1 O13 2.250(8) 3_656
Sm1 O13 2.271(7) .
Sm1 O3 2.444(7) .
Sm1 O6 2.471(7) .
Sm1 O8 2.480(7) .
Sm1 O12 2.490(8) .
Sm1 O15 2.594(8) .
Sm1 O5 2.596(7) .
Sm1 Sm1 3.4973(12) 3_656
Sm1 Sm2 3.9395(11) 3_656
Sm2 O13 2.207(7) .
Sm2 O7 2.400(8) 3_656
Sm2 O1 2.447(7) .
Sm2 O10 2.458(7) 3_656
Sm2 O4 2.484(7) 3_656
Sm2 O14 2.493(9) .
Sm2 O16 2.520(9) .
Sm2 O17 2.563(8) .
S1 O1 1.425(9) .
S1 O3 1.434(8) .
S1 O2 1.448(10) .
S1 C1 1.799(11) .
S2 O6 1.435(8) 3_656
S2 O5 1.444(8) .
S2 O4 1.449(8) .
S2 C2 1.805(11) .
S3 O9 1.412(7) .
S3 O8 1.444(8) .
S3 O7 1.476(8) .
S3 C3 1.822(15) .
S4 O11 1.415(7) .
S4 O10 1.418(9) .
S4 O12 1.458(8) .
S4 C4 1.860(15) .
F1 C1 1.322(16) .
F2 C1 1.318(13) .
F3 C1 1.308(15) .
F4 C2 1.315(15) .
F5 C2 1.345(15) .
F6 C2 1.299(15) .
F7 C3 1.348(12) .
F8 C3 1.314(15) .
F9 C3 1.316(15) .
F10 C4 1.280(15) .
F11 C4 1.346(17) .
F12 C4 1.334(13) .
O14 C8 1.441(14) .
O14 C5 1.467(16) .
O15 C12 1.412(16) .
O15 C9 1.442(14) .
O16 C14 1.415(13) .
O16 C13 1.425(12) .
O17 C15 1.446(16) .
O17 C16 1.452(11) .
C5 C6 1.489(18) .
C5 H5A 0.9900 .
C5 H5B 0.9900 .
C6 C7 1.520(17) .
C6 H6A 0.9900 .
C6 H6B 0.9900 .
C7 C8 1.458(16) .
C7 H7A 0.9900 .
C7 H7B 0.9900 .
C8 H8A 0.9900 .
C8 H8B 0.9900 .
C9 C10 1.51(2) .
C9 H9A 0.9900 .
C9 H9B 0.9900 .
C10 C11 1.42(2) .
C10 H10A 0.9900 .
C10 H10B 0.9900 .
C11 C12 1.44(2) .
C11 H11A 0.9900 .
C11 H11B 0.9900 .
C12 H12A 0.9900 .
C12 H12B 0.9900 .
C13 H13A 0.9800 .
C13 H13B 0.9800 .
C13 H13C 0.9800 .
C14 C15 1.478(15) .
C14 H14A 0.9900 .
C14 H14B 0.9900 .
C15 H15A 0.9900 .
C15 H15B 0.9900 .
C16 H16A 0.9800 .
C16 H16B 0.9800 .
C16 H16C 0.9800 .
O18 C20 1.4200 .
O18 C17 1.4200 .
C17 C18 1.4200 .
C17 H17A 0.9900 .
C17 H17B 0.9900 .
C18 C19 1.4200 .
C18 H18A 0.9900 .
C18 H18B 0.9900 .
C19 C20 1.4200 .
C19 H19A 0.9900 .
C19 H19B 0.9900 .
C20 H20A 0.9900 .
C20 H20B 0.9900 .

loop_
_geom_torsion_atom_site_label_1
_geom_torsion_atom_site_label_2
_geom_torsion_atom_site_label_3
_geom_torsion_atom_site_label_4
_geom_torsion
_geom_torsion_site_symmetry_1
_geom_torsion_site_symmetry_4
O3 S1 O1 Sm2 0.5(10) . .
O2 S1 O1 Sm2 134.0(7) . .
C1 S1 O1 Sm2 -112.7(8) . .
O1 S1 O3 Sm1 -3.8(11) . .
O2 S1 O3 Sm1 -136.8(9) . .
C1 S1 O3 Sm1 109.4(9) . .
O6 S2 O4 Sm2 71.8(6) 3_656 3_656
O5 S2 O4 Sm2 -64.1(7) . 3_656
C2 S2 O4 Sm2 -178.2(6) . 3_656
O6 S2 O5 Sm1 -62.8(7) 3_656 .
O4 S2 O5 Sm1 72.7(7) . .
C2 S2 O5 Sm1 -176.2(6) . .
O9 S3 O7 Sm2 70.8(10) . 3_656
O8 S3 O7 Sm2 -64.2(11) . 3_656
C3 S3 O7 Sm2 -174.6(9) . 3_656
O9 S3 O8 Sm1 -118.2(6) . .
O7 S3 O8 Sm1 16.3(7) . .
C3 S3 O8 Sm1 128.1(6) . .
O11 S4 O10 Sm2 -139.9(6) . 3_656
O12 S4 O10 Sm2 -2.4(9) . 3_656
C4 S4 O10 Sm2 110.1(7) . 3_656
O11 S4 O12 Sm1 89.6(7) . .
O10 S4 O12 Sm1 -49.7(7) . .
C4 S4 O12 Sm1 -160.0(6) . .
O1 S1 C1 F3 -64.6(11) . .
O3 S1 C1 F3 174.8(10) . .
O2 S1 C1 F3 54.4(11) . .
O1 S1 C1 F2 172.8(9) . .
O3 S1 C1 F2 52.2(11) . .
O2 S1 C1 F2 -68.2(11) . .
O1 S1 C1 F1 54.0(10) . .
O3 S1 C1 F1 -66.7(10) . .
O2 S1 C1 F1 173.0(9) . .
O6 S2 C2 F6 55.0(10) 3_656 .
O5 S2 C2 F6 175.8(9) . .
O4 S2 C2 F6 -62.8(10) . .
O6 S2 C2 F4 177.7(9) 3_656 .
O5 S2 C2 F4 -61.5(11) . .
O4 S2 C2 F4 59.9(11) . .
O6 S2 C2 F5 -65.3(11) 3_656 .
O5 S2 C2 F5 55.5(12) . .
O4 S2 C2 F5 176.8(10) . .
O9 S3 C3 F8 73.6(9) . .
O8 S3 C3 F8 -164.4(8) . .
O7 S3 C3 F8 -48.1(9) . .
O9 S3 C3 F9 -49.7(10) . .
O8 S3 C3 F9 72.3(9) . .
O7 S3 C3 F9 -171.4(8) . .
O9 S3 C3 F7 -166.2(9) . .
O8 S3 C3 F7 -44.1(11) . .
O7 S3 C3 F7 72.2(10) . .
O11 S4 C4 F10 -52.1(11) . .
O10 S4 C4 F10 70.9(10) . .
O12 S4 C4 F10 -172.2(9) . .
O11 S4 C4 F12 -170.8(9) . .
O10 S4 C4 F12 -47.8(10) . .
O12 S4 C4 F12 69.1(10) . .
O11 S4 C4 F11 67.9(10) . .
O10 S4 C4 F11 -169.1(8) . .
O12 S4 C4 F11 -52.3(10) . .
C8 O14 C5 C6 12.8(11) . .
Sm2 O14 C5 C6 -145.6(7) . .
O14 C5 C6 C7 -31.3(11) . .
C5 C6 C7 C8 38.0(12) . .
C5 O14 C8 C7 11.7(12) . .
Sm2 O14 C8 C7 169.9(7) . .
C6 C7 C8 O14 -30.5(12) . .
C12 O15 C9 C10 -26.8(16) . .
Sm1 O15 C9 C10 176.5(11) . .
O15 C9 C10 C11 23(2) . .
C9 C10 C11 C12 -12(2) . .
C9 O15 C12 C11 19.3(17) . .
Sm1 O15 C12 C11 176.9(11) . .
C10 C11 C12 O15 -4(2) . .
C13 O16 C14 C15 -168.2(12) . .
Sm2 O16 C14 C15 17.9(15) . .
C16 O17 C15 C14 -151.1(10) . .
Sm2 O17 C15 C14 58.4(11) . .
O16 C14 C15 O17 -48.1(14) . .
C20 O18 C17 C18 0.0 . .
O18 C17 C18 C19 0.0 . .
C17 C18 C19 C20 0.0 . .
C17 O18 C20 C19 0.0 . .
C18 C19 C20 O18 0.0 . .
